data_4001106
loop_
_publ_author_name
'Lai, Yu-Lun'
'Chiang, Ray-Kuang'
'Lii, Kwang-Hwa'
'Wang, Sue-Lein'

_publ_section_title
;
 The First Organically Templated Tetravalent Uranium Phosphates with
 Dimer-Structured Topologies
;
_journal_issue 2
_journal_name_full 'Chemistry of Materials'
_journal_page_first 523
_journal_paper_doi 10.1021/cm7027959
_journal_volume 20
_journal_year 2008
_chemical_formula_sum 'C6 H23 F4 N4 O12 P3 U2'
_chemical_formula_weight 988.25
_chemical_name_systematic
; 
 ? 
;
_space_group_IT_number 14
_symmetry_cell_setting monoclinic
_symmetry_space_group_name_Hall '-P 2ybc'
_symmetry_space_group_name_H-M 'P 1 21/c 1'
_atom_sites_solution_hydrogens geom
_atom_sites_solution_primary direct
_atom_sites_solution_secondary difmap
_audit_creation_method SHELXL-97
_cell_angle_alpha 90.00
_cell_angle_beta 114.3620(10)
_cell_angle_gamma 90.00
_cell_formula_units_Z 4
_cell_length_a 11.1124(4)
_cell_length_b 19.6830(8)
_cell_length_c 10.1466(4)
_cell_measurement_reflns_used 7027
_cell_measurement_temperature 294(2)
_cell_measurement_theta_max 28.29
_cell_measurement_theta_min 2.84
_cell_volume 2021.71(14)
_computing_cell_refinement 'Bruker SMART'
_computing_data_collection 'Bruker SMART'
_computing_data_reduction 'Bruker SHELXTL'
_computing_molecular_graphics 'Bruker SHELXTL'
_computing_publication_material 'Bruker SHELXTL'
_computing_structure_refinement 'SHELXL-97 (Sheldrick, 1997)'
_computing_structure_solution 'SHELXS-97 (Sheldrick, 1990)'
_diffrn_ambient_temperature 294(2)
_diffrn_measured_fraction_theta_full 0.994
_diffrn_measured_fraction_theta_max 0.994
_diffrn_measurement_device_type 'CCD area detector'
_diffrn_measurement_method 'phi and omega scans'
_diffrn_radiation_monochromator graphite
_diffrn_radiation_source 'fine-focus sealed tube'
_diffrn_radiation_type MoK\a
_diffrn_radiation_wavelength 0.71073
_diffrn_reflns_av_R_equivalents 0.0373
_diffrn_reflns_av_sigmaI/netI 0.0382
_diffrn_reflns_limit_h_max 14
_diffrn_reflns_limit_h_min -9
_diffrn_reflns_limit_k_max 24
_diffrn_reflns_limit_k_min -26
_diffrn_reflns_limit_l_max 13
_diffrn_reflns_limit_l_min -13
_diffrn_reflns_number 14370
_diffrn_reflns_theta_full 28.30
_diffrn_reflns_theta_max 28.30
_diffrn_reflns_theta_min 2.01
_exptl_absorpt_coefficient_mu 16.340
_exptl_absorpt_correction_T_max 0.981
_exptl_absorpt_correction_T_min 0.613
_exptl_absorpt_correction_type empirical
_exptl_crystal_density_diffrn 3.247
_exptl_crystal_density_method 'not measured'
_exptl_crystal_description acicular
_exptl_crystal_F_000 1792
_exptl_crystal_size_max 0.2
_exptl_crystal_size_mid 0.05
_exptl_crystal_size_min 0.05
_refine_diff_density_max 1.215
_refine_diff_density_min -1.275
_refine_diff_density_rms 0.207
_refine_ls_extinction_method none
_refine_ls_goodness_of_fit_ref 0.918
_refine_ls_hydrogen_treatment constr
_refine_ls_matrix_type full
_refine_ls_number_parameters 289
_refine_ls_number_reflns 5004
_refine_ls_number_restraints 0
_refine_ls_restrained_S_all 0.918
_refine_ls_R_factor_all 0.0328
_refine_ls_R_factor_gt 0.0271
_refine_ls_shift/su_max 0.002
_refine_ls_shift/su_mean 0.000
_refine_ls_structure_factor_coef Fsqd
_refine_ls_weighting_details 'calc w=1/[\s^2^(Fo^2^)+(0.0352P)^2^+4.0100P] where P=(Fo^2^+2Fc^2^)/3'
_refine_ls_weighting_scheme calc
_refine_ls_wR_factor_gt 0.0606
_refine_ls_wR_factor_ref 0.0629
_reflns_number_gt 4420
_reflns_number_total 5004
_reflns_threshold_expression >2sigma(I)
_cod_data_source_file cm7027959-file002.cif
_cod_data_source_block compound_2
_cod_depositor_comments
;
The following automatic conversions were performed:

'_symmetry_cell_setting' value 'Monoclinic' changed to 'monoclinic'
according to /home/saulius/struct/CIF-dictionaries/cif_core.dic
dictionary named 'cif_core.dic' version 2.4.1 from 2010-06-29.

Automatic conversion script
Id: cif_fix_values 1715 2011-07-08 13:25:40Z adriana 
;
_cod_original_cell_volume 2021.70(14)
_cod_original_sg_symbol_H-M P2(1)/c
_cod_database_code 4001106

loop_
_symmetry_equiv_pos_as_xyz
'x, y, z'
'-x, y+1/2, -z+1/2'
'-x, -y, -z'
'x, -y-1/2, z-1/2'

loop_
_atom_site_label
_atom_site_type_symbol
_atom_site_fract_x
_atom_site_fract_y
_atom_site_fract_z
_atom_site_U_iso_or_equiv
_atom_site_adp_type
_atom_site_occupancy
_atom_site_symmetry_multiplicity
_atom_site_calc_flag
_atom_site_refinement_flags
U1 U 0.435534(19) 0.598361(10) 0.99471(2) 0.01256(6) Uani 1 1 d .
U2 U 0.308048(18) 0.462278(10) 1.43439(2) 0.01240(6) Uani 1 1 d .
P1 P 0.60286(13) 0.37221(7) 1.66244(15) 0.0140(3) Uani 1 1 d .
P2 P 0.44875(13) 0.44611(7) 1.22678(14) 0.0125(3) Uani 1 1 d .
P3 P 0.75736(13) 0.54090(7) 1.23715(15) 0.0141(3) Uani 1 1 d .
F1 F 0.2576(3) 0.65993(18) 0.8717(4) 0.0284(8) Uani 1 1 d .
F2 F 0.5038(3) 0.70839(16) 1.0212(4) 0.0251(8) Uani 1 1 d .
F3 F 0.0951(3) 0.49797(18) 1.3136(4) 0.0275(8) Uani 1 1 d .
F4 F 0.1948(3) 0.36632(17) 1.3718(4) 0.0257(8) Uani 1 1 d .
O1 O 0.6196(4) 0.3788(2) 1.8182(4) 0.0240(9) Uani 1 1 d .
O2 O 0.6932(4) 0.4218(2) 1.6323(4) 0.0189(8) Uani 1 1 d .
O3 O 0.4588(4) 0.3773(2) 1.5563(4) 0.0206(8) Uani 1 1 d .
O4 O 0.6557(4) 0.2995(2) 1.6474(5) 0.0283(10) Uani 1 1 d .
O5 O 0.5195(4) 0.38021(19) 1.2174(4) 0.0180(8) Uani 1 1 d .
O6 O 0.5123(4) 0.48004(19) 1.3761(4) 0.0165(8) Uani 1 1 d .
O7 O 0.4604(4) 0.49022(19) 1.1081(4) 0.0153(7) Uani 1 1 d .
O8 O 0.3067(4) 0.4331(2) 1.2072(4) 0.0185(8) Uani 1 1 d .
O9 O 0.7425(4) 0.4733(2) 1.1605(4) 0.0215(9) Uani 1 1 d .
O10 O 0.7614(4) 0.5290(2) 1.3873(5) 0.0281(10) Uani 1 1 d .
O11 O 0.6543(4) 0.5935(2) 1.1532(5) 0.0218(9) Uani 1 1 d .
O12 O 0.8931(4) 0.5740(2) 1.2573(5) 0.0234(9) Uani 1 1 d .
N1 N 0.9656(5) 0.7808(3) 1.4993(5) 0.0231(11) Uani 1 1 d .
N2 N 0.6642(8) 0.7809(4) 1.2499(9) 0.0248(17) Uani 0.66 1 d P
N2' N 0.6118(15) 0.7481(8) 1.3078(18) 0.027(4) Uani 0.33 1 d P
N3 N 1.1943(7) 0.6325(4) 1.5563(7) 0.0476(18) Uani 1 1 d .
N4 N 1.0310(5) 0.8958(3) 1.3702(6) 0.0281(12) Uani 1 1 d .
C1 C 0.8322(6) 0.7826(3) 1.4970(8) 0.0328(15) Uani 1 1 d .
C2 C 0.7321(9) 0.7432(4) 1.3721(13) 0.080(4) Uani 1 1 d .
C3 C 1.0284(6) 0.7147(3) 1.5558(7) 0.0297(14) Uani 1 1 d .
C4 C 1.1372(8) 0.7014(4) 1.5074(9) 0.0431(19) Uani 1 1 d .
C5 C 1.0480(6) 0.8361(3) 1.5879(6) 0.0285(14) Uani 1 1 d .
C6 C 1.0199(6) 0.9035(3) 1.5108(7) 0.0264(13) Uani 1 1 d .
H1 H 0.8241 0.7524 1.5820 0.050 Uiso 1 1 d .
H2 H 0.8124 0.8388 1.5034 0.050 Uiso 1 1 d .
H3 H 0.7707 0.7021 1.3615 0.050 Uiso 1 1 d .
H5 H 1.2538 0.6152 1.5061 0.050 Uiso 1 1 d .
H6 H 1.1189 0.5981 1.5257 0.050 Uiso 1 1 d .
H7 H 1.2117 0.6239 1.6573 0.050 Uiso 1 1 d .
H8 H 0.9616 0.6705 1.5175 0.050 Uiso 1 1 d .
H9 H 1.0789 0.7181 1.6745 0.050 Uiso 1 1 d .
H10 H 1.2326 0.7198 1.5883 0.050 Uiso 1 1 d .
H12 H 0.9626 0.8619 1.3025 0.050 Uiso 1 1 d .
H13 H 1.0985 0.8708 1.3828 0.050 Uiso 1 1 d .
H14 H 1.0077 0.9254 1.2993 0.050 Uiso 1 1 d .
H15 H 1.1528 0.8278 1.6246 0.050 Uiso 1 1 d .
H16 H 1.0578 0.8390 1.7022 0.050 Uiso 1 1 d .
H17 H 1.0855 0.9343 1.5697 0.050 Uiso 1 1 d .
H18 H 0.9181 0.9182 1.4822 0.050 Uiso 1 1 d .
H22 H 0.5801 0.2678 1.5692 0.050 Uiso 1 1 d .
H23 H 0.9748 0.5453 1.2779 0.050 Uiso 1 1 d .

loop_
_atom_site_aniso_label
_atom_site_aniso_U_11
_atom_site_aniso_U_22
_atom_site_aniso_U_33
_atom_site_aniso_U_23
_atom_site_aniso_U_13
_atom_site_aniso_U_12
U1 0.01487(10) 0.01076(10) 0.01291(10) 0.00082(7) 0.00658(7) 0.00167(7)
U2 0.01092(9) 0.01413(10) 0.01220(10) -0.00082(7) 0.00483(7) -0.00070(7)
P1 0.0146(6) 0.0116(6) 0.0169(7) -0.0009(5) 0.0078(5) 0.0010(5)
P2 0.0144(6) 0.0132(6) 0.0112(6) -0.0007(5) 0.0064(5) -0.0005(5)
P3 0.0131(6) 0.0137(7) 0.0168(7) -0.0011(5) 0.0074(5) -0.0006(5)
F1 0.0182(17) 0.0191(18) 0.040(2) 0.0045(16) 0.0038(15) 0.0048(13)
F2 0.0254(18) 0.0130(17) 0.0293(19) 0.0002(14) 0.0037(15) -0.0029(13)
F3 0.0136(16) 0.0246(19) 0.037(2) 0.0032(16) 0.0037(14) 0.0010(13)
F4 0.0214(17) 0.0199(18) 0.035(2) -0.0003(15) 0.0105(15) -0.0050(14)
O1 0.029(2) 0.027(2) 0.021(2) -0.0004(18) 0.0142(18) 0.0051(18)
O2 0.0173(19) 0.016(2) 0.024(2) 0.0047(16) 0.0093(16) 0.0002(15)
O3 0.0152(19) 0.019(2) 0.025(2) 0.0024(17) 0.0055(16) -0.0012(15)
O4 0.020(2) 0.015(2) 0.043(3) -0.0130(19) 0.0053(19) 0.0042(16)
O5 0.029(2) 0.0112(18) 0.019(2) 0.0045(15) 0.0155(17) 0.0045(16)
O6 0.0171(19) 0.018(2) 0.0129(18) -0.0021(15) 0.0048(15) -0.0026(15)
O7 0.0208(19) 0.0158(19) 0.0113(18) 0.0040(14) 0.0087(15) 0.0027(15)
O8 0.0135(18) 0.025(2) 0.0174(19) -0.0046(16) 0.0067(15) -0.0059(16)
O9 0.017(2) 0.017(2) 0.024(2) -0.0070(16) 0.0023(16) 0.0009(15)
O10 0.029(2) 0.039(3) 0.021(2) -0.0002(19) 0.0147(19) 0.002(2)
O11 0.015(2) 0.019(2) 0.027(2) -0.0003(17) 0.0042(17) 0.0031(15)
O12 0.016(2) 0.017(2) 0.042(3) -0.0002(18) 0.0162(19) -0.0027(16)
N1 0.020(2) 0.020(3) 0.028(3) 0.003(2) 0.007(2) 0.0006(19)
N2 0.027(4) 0.017(4) 0.028(4) -0.006(3) 0.008(3) -0.003(3)
N2' 0.024(8) 0.016(8) 0.041(9) -0.020(7) 0.014(7) -0.007(6)
N3 0.059(4) 0.045(4) 0.046(4) 0.008(3) 0.028(4) 0.027(3)
N4 0.024(3) 0.027(3) 0.027(3) 0.007(2) 0.003(2) 0.001(2)
C1 0.022(3) 0.028(3) 0.044(4) -0.002(3) 0.009(3) -0.003(3)
C2 0.038(5) 0.036(5) 0.113(9) -0.041(5) -0.023(5) 0.014(4)
C3 0.027(3) 0.030(3) 0.033(4) 0.007(3) 0.014(3) 0.007(3)
C4 0.047(5) 0.037(4) 0.059(5) 0.004(4) 0.036(4) 0.009(3)
C5 0.022(3) 0.032(4) 0.019(3) 0.001(3) -0.003(2) -0.001(3)
C6 0.020(3) 0.026(3) 0.027(3) -0.004(3) 0.003(2) -0.003(2)

loop_
_atom_type_symbol
_atom_type_description
_atom_type_scat_dispersion_real
_atom_type_scat_dispersion_imag
_atom_type_scat_source
C C 0.0033 0.0016 'International Tables Vol C Tables 4.2.6.8 and 6.1.1.4'
H H 0.0000 0.0000 'International Tables Vol C Tables 4.2.6.8 and 6.1.1.4'
N N 0.0061 0.0033 'International Tables Vol C Tables 4.2.6.8 and 6.1.1.4'
O O 0.0106 0.0060 'International Tables Vol C Tables 4.2.6.8 and 6.1.1.4'
F F 0.0171 0.0103 'International Tables Vol C Tables 4.2.6.8 and 6.1.1.4'
P P 0.1023 0.0942 'International Tables Vol C Tables 4.2.6.8 and 6.1.1.4'
U U -9.6767 9.6646 'International Tables Vol C Tables 4.2.6.8 and 6.1.1.4'

loop_
_geom_angle_atom_site_label_1
_geom_angle_atom_site_label_2
_geom_angle_atom_site_label_3
_geom_angle
_geom_angle_site_symmetry_1
_geom_angle_site_symmetry_3
F1 U1 O1 82.90(15) . 3_668
F1 U1 F2 73.87(13) . .
O1 U1 F2 84.54(15) 3_668 .
F1 U1 O11 149.17(13) . .
O1 U1 O11 89.75(15) 3_668 .
F2 U1 O11 75.64(13) . .
F1 U1 O7 131.32(13) . .
O1 U1 O7 77.88(14) 3_668 .
F2 U1 O7 145.90(12) . .
O11 U1 O7 75.30(14) . .
F1 U1 O9 69.55(13) . 3_667
O1 U1 O9 103.30(15) 3_668 3_667
F2 U1 O9 141.12(13) . 3_667
O11 U1 O9 141.14(13) . 3_667
O7 U1 O9 72.10(13) . 3_667
F1 U1 O5 82.44(14) . 3_667
O1 U1 O5 158.32(15) 3_668 3_667
F2 U1 O5 76.09(13) . 3_667
O11 U1 O5 94.71(15) . 3_667
O7 U1 O5 123.77(12) . 3_667
O9 U1 O5 86.37(14) 3_667 3_667
F1 U1 O7 126.60(13) . 3_667
O1 U1 O7 143.64(13) 3_668 3_667
F2 U1 O7 121.03(13) . 3_667
O11 U1 O7 74.29(13) . 3_667
O7 U1 O7 66.63(14) . 3_667
O9 U1 O7 73.77(13) 3_667 3_667
O5 U1 O7 57.51(12) 3_667 3_667
F1 U1 P2 106.48(10) . 3_667
O1 U1 P2 170.62(11) 3_668 3_667
F2 U1 P2 97.74(10) . 3_667
O11 U1 P2 82.05(11) . 3_667
O7 U1 P2 95.54(9) . 3_667
O9 U1 P2 80.65(10) 3_667 3_667
O5 U1 P2 28.70(9) 3_667 3_667
O7 U1 P2 28.94(8) 3_667 3_667
F4 U2 O10 87.30(15) . 3_668
F4 U2 F3 76.55(13) . .
O10 U2 F3 77.56(15) 3_668 .
F4 U2 O3 74.86(13) . .
O10 U2 O3 92.18(15) 3_668 .
F3 U2 O3 150.01(13) . .
F4 U2 O8 74.90(13) . .
O10 U2 O8 159.28(15) 3_668 .
F3 U2 O8 87.89(13) . .
O3 U2 O8 93.26(14) . .
F4 U2 O2 143.26(13) . 3_668
O10 U2 O2 101.06(15) 3_668 3_668
F3 U2 O2 70.64(13) . 3_668
O3 U2 O2 139.35(14) . 3_668
O8 U2 O2 87.64(14) . 3_668
F4 U2 O6 144.82(13) . 3_668
O10 U2 O6 76.58(15) 3_668 3_668
F3 U2 O6 128.18(13) . 3_668
O3 U2 O6 74.75(13) . 3_668
O8 U2 O6 124.13(12) . 3_668
O2 U2 O6 71.38(13) 3_668 3_668
F4 U2 O6 119.83(12) . .
O10 U2 O6 142.78(14) 3_668 .
F3 U2 O6 130.33(13) . .
O3 U2 O6 73.30(13) . .
O8 U2 O6 57.72(12) . .
O2 U2 O6 73.08(12) 3_668 .
O6 U2 O6 66.64(14) 3_668 .
F4 U2 P2 95.95(10) . .
O10 U2 P2 170.83(12) 3_668 .
F3 U2 P2 111.52(10) . .
O3 U2 P2 80.44(10) . .
O8 U2 P2 28.44(9) . .
O2 U2 P2 81.45(10) 3_668 .
O6 U2 P2 96.09(9) 3_668 .
O6 U2 P2 29.45(8) . .
O2 P1 O1 110.3(2) . .
O2 P1 O3 113.9(2) . .
O1 P1 O3 111.9(2) . .
O2 P1 O4 105.1(2) . .
O1 P1 O4 106.7(3) . .
O3 P1 O4 108.4(2) . .
O8 P2 O7 114.2(2) . .
O8 P2 O6 103.4(2) . .
O7 P2 O6 112.1(2) . .
O8 P2 O5 112.1(2) . .
O7 P2 O5 102.6(2) . .
O6 P2 O5 112.9(2) . .
O8 P2 U2 47.60(15) . .
O7 P2 U2 134.59(15) . .
O6 P2 U2 56.16(14) . .
O5 P2 U2 122.64(15) . .
O8 P2 U1 124.47(16) . 3_667
O7 P2 U1 53.36(14) . 3_667
O6 P2 U1 132.08(15) . 3_667
O5 P2 U1 49.51(14) . 3_667
U2 P2 U1 168.77(5) . 3_667
O9 P3 O11 114.4(2) . .
O9 P3 O10 109.3(3) . .
O11 P3 O10 111.7(3) . .
O9 P3 O12 108.9(2) . .
O11 P3 O12 104.6(2) . .
O10 P3 O12 107.6(3) . .
P1 O1 U1 158.3(3) . 3_668
P1 O2 U2 138.3(2) . 3_668
P1 O3 U2 137.7(2) . .
P1 O4 H22 112.7 . .
P2 O5 U1 101.79(18) . 3_667
P2 O6 U2 152.2(2) . 3_668
P2 O6 U2 94.40(17) . .
U2 O6 U2 113.36(14) 3_668 .
P2 O7 U1 148.8(2) . .
P2 O7 U1 97.70(18) . 3_667
U1 O7 U1 113.37(14) . 3_667
P2 O8 U2 103.96(19) . .
P3 O9 U1 137.3(2) . 3_667
P3 O10 U2 156.2(3) . 3_668
P3 O11 U1 139.2(2) . .
P3 O12 H23 121.6 . .
C5 N1 C1 111.2(5) . .
C5 N1 C3 109.9(5) . .
C1 N1 C3 109.8(5) . .
N2' N2 C2 56.9(10) . .
N2 N2' C2 69.7(11) . .
C4 N3 H5 113.7 . .
C4 N3 H6 108.6 . .
H5 N3 H6 103.9 . .
C4 N3 H7 112.4 . .
H5 N3 H7 124.3 . .
H6 N3 H7 89.2 . .
C6 N4 H12 111.9 . .
C6 N4 H13 109.1 . .
H12 N4 H13 95.0 . .
C6 N4 H14 127.2 . .
H12 N4 H14 89.8 . .
H13 N4 H14 116.4 . .
N1 C1 C2 112.9(7) . .
N1 C1 H1 112.9 . .
C2 C1 H1 96.5 . .
N1 C1 H2 103.8 . .
C2 C1 H2 117.0 . .
H1 C1 H2 114.1 . .
N2' C2 N2 53.4(10) . .
N2' C2 C1 132.1(10) . .
N2 C2 C1 114.9(8) . .
N2' C2 H3 117.0 . .
N2 C2 H3 117.9 . .
C1 C2 H3 108.9 . .
N1 C3 C4 110.0(6) . .
N1 C3 H8 114.6 . .
C4 C3 H8 105.2 . .
N1 C3 H9 108.5 . .
C4 C3 H9 104.6 . .
H8 C3 H9 113.4 . .
N3 C4 C3 109.8(6) . .
N3 C4 H10 84.5 . .
C3 C4 H10 110.9 . .
N1 C5 C6 113.0(5) . .
N1 C5 H15 114.3 . .
C6 C5 H15 106.0 . .
N1 C5 H16 116.2 . .
C6 C5 H16 113.8 . .
H15 C5 H16 91.2 . .
N4 C6 C5 109.1(5) . .
N4 C6 H17 108.8 . .
C5 C6 H17 107.2 . .
N4 C6 H18 105.1 . .
C5 C6 H18 110.1 . .
H17 C6 H18 116.3 . .

loop_
_geom_bond_atom_site_label_1
_geom_bond_atom_site_label_2
_geom_bond_distance
_geom_bond_site_symmetry_2
U1 F1 2.214(3) .
U1 O1 2.267(4) 3_668
U1 F2 2.274(3) .
U1 O11 2.298(4) .
U1 O7 2.381(4) .
U1 O9 2.411(4) 3_667
U1 O5 2.439(4) 3_667
U1 O7 2.542(4) 3_667
U1 P2 3.1392(13) 3_667
U2 F4 2.213(3) .
U2 O10 2.248(4) 3_668
U2 F3 2.281(3) .
U2 O3 2.329(4) .
U2 O8 2.370(4) .
U2 O2 2.379(4) 3_668
U2 O6 2.409(4) 3_668
U2 O6 2.594(4) .
U2 P2 3.1145(13) .
P1 O2 1.519(4) .
P1 O1 1.519(4) .
P1 O3 1.520(4) .
P1 O4 1.578(4) .
P2 O8 1.529(4) .
P2 O7 1.533(4) .
P2 O6 1.536(4) .
P2 O5 1.540(4) .
P2 U1 3.1392(13) 3_667
P3 O9 1.515(4) .
P3 O11 1.518(4) .
P3 O10 1.524(4) .
P3 O12 1.576(4) .
O1 U1 2.267(4) 3_668
O2 U2 2.379(4) 3_668
O4 H22 1.0833 .
O5 U1 2.439(4) 3_667
O6 U2 2.409(4) 3_668
O7 U1 2.542(4) 3_667
O9 U1 2.411(4) 3_667
O10 U2 2.248(4) 3_668
O12 H23 1.0148 .
N1 C5 1.467(8) .
N1 C1 1.473(8) .
N1 C3 1.475(8) .
N2 N2' 1.176(18) .
N2 C2 1.373(13) .
N2' C2 1.226(17) .
N3 C4 1.493(10) .
N3 H5 1.0445 .
N3 H6 1.0214 .
N3 H7 0.9763 .
N4 C6 1.489(9) .
N4 H12 1.0316 .
N4 H13 0.8616 .
N4 H14 0.8774 .
C1 C2 1.509(10) .
C1 H1 1.0809 .
C1 H2 1.1359 .
C2 H3 0.9428 .
C3 C4 1.504(10) .
C3 H8 1.1058 .
C3 H9 1.1012 .
C4 H10 1.1004 .
C5 C6 1.505(9) .
C5 H15 1.0786 .
C5 H16 1.1204 .
C6 H17 0.9477 .
C6 H18 1.0849 .
